data_2104362
loop_
_publ_author_name
'Friese, Karen'
'Kanke, Yasushi'
'Grzechnik, Andrzej'

_publ_section_title
;
 Characterization of the pressure-induced second-order phase transition
 in the mixed-valence vanadate BaV~6~O~11~
;
_journal_coeditor_code EB5003
_journal_issue 3
_journal_name_full 'Acta Crystallographica Section B'
_journal_page_first 326
_journal_page_last 333
_journal_paper_doi 10.1107/S010876810901444X
_journal_volume 65
_journal_year 2009
_chemical_formula_sum 'Ba O11 V6'
_chemical_formula_weight 619
_chemical_name_common Bariumvanadate
_chemical_name_systematic ' ?'
_space_group_IT_number 186
_symmetry_cell_setting hexagonal
_symmetry_space_group_name_Hall 'P 6c -2c'
_symmetry_space_group_name_H-M 'P 63 m c'
_cell_angle_alpha 90
_cell_angle_beta 90
_cell_angle_gamma 120
_cell_formula_units_Z 2
_cell_length_a 5.746(3)
_cell_length_b 5.746(3)
_cell_length_c 13.160(4)
_cell_measurement_reflns_used 685
_cell_measurement_temperature 293
_cell_measurement_theta_max 28.6
_cell_measurement_theta_min 3.09
_cell_volume 376.3(3)
_computing_cell_refinement X-Area
_computing_data_collection X-Area
_computing_data_reduction 'Jana2006, Absorb V6.1'
_computing_publication_material 'Jana2006 (Petricek, Dusek & Palatinus, 2006)'
_computing_structure_refinement 'Jana2006 (Petricek, Dusek & Palatinus, 2006)'
_diffrn_ambient_temperature 293
_diffrn_measured_fraction_theta_full 0.96
_diffrn_measurement_device_type IPDS-2T
_diffrn_measurement_method \omega-scans
_diffrn_radiation_source 'X-ray tube'
_diffrn_radiation_type 'Mo K\a'
_diffrn_radiation_wavelength 0.71073
_diffrn_reflns_av_R_equivalents 0.0717
_diffrn_reflns_av_sigmaI/netI 0.0947
_diffrn_reflns_limit_h_max 6
_diffrn_reflns_limit_h_min -6
_diffrn_reflns_limit_k_max 6
_diffrn_reflns_limit_k_min -6
_diffrn_reflns_limit_l_max 17
_diffrn_reflns_limit_l_min -16
_diffrn_reflns_number 1919
_diffrn_reflns_reduction_process Jana2006
_diffrn_reflns_theta_full 22.02
_diffrn_reflns_theta_max 28.14
_diffrn_reflns_theta_min 3.1
_exptl_absorpt_coefficient_mu 12.335
_exptl_absorpt_correction_T_max 0.2185
_exptl_absorpt_correction_T_min 0.1738
_exptl_absorpt_correction_type numerical
_exptl_absorpt_process_details 'Jana2006  (Petricek, Dusek & Palatinus, 2000)'
_exptl_crystal_colour black
_exptl_crystal_density_diffrn 5.461(4)
_exptl_crystal_description prismatic
_exptl_crystal_F_000 564
_exptl_crystal_size_max 0.1
_exptl_crystal_size_mid 0.08
_exptl_crystal_size_min 0.06
_refine_diff_density_max 0.91
_refine_diff_density_min -0.85
_refine_ls_extinction_coef 0
_refine_ls_extinction_method 'B-C type 1 Gaussian isotropic (Becker & Coppens, 1974)'
_refine_ls_goodness_of_fit_ref 0.92
_refine_ls_number_constraints 5
_refine_ls_number_parameters 17
_refine_ls_number_reflns 319
_refine_ls_number_restraints 0
_refine_ls_R_factor_all 0.0710
_refine_ls_R_factor_gt 0.0308
_refine_ls_shift/su_max 0.0017
_refine_ls_shift/su_mean 0.0005
_refine_ls_structure_factor_coef F
_refine_ls_weighting_details w=1/(\s^2^(F)+0.0001F^2^)
_refine_ls_weighting_scheme sigma
_refine_ls_wR_factor_gt 0.0250
_refine_ls_wR_factor_ref 0.0279
_reflns_number_gt 179
_reflns_number_total 319
_reflns_threshold_expression I>3\s(I)
_cod_data_source_file eb5003.cif
_cod_data_source_block VI
_cod_original_sg_symbol_Hall 'P 6c;-2c'
_cod_original_formula_sum 'Ba1 O11 V6'
_cod_database_code 2104362

loop_
_symmetry_equiv_pos_site_id
_symmetry_equiv_pos_as_xyz
1 x,y,z
2 -y,x-y,z
3 -x+y,-x,z
4 -x,-y,z+1/2
5 y,-x+y,z+1/2
6 x-y,x,z+1/2
7 -y,-x,z
8 -x+y,y,z
9 x,x-y,z
10 y,x,z+1/2
11 x-y,-y,z+1/2
12 -x,-x+y,z+1/2

loop_
_atom_site_type_symbol
_atom_site_label
_atom_site_fract_x
_atom_site_fract_y
_atom_site_fract_z
_atom_site_U_iso_or_equiv
_atom_site_adp_type
_atom_site_calc_flag
_atom_site_refinement_flags
_atom_site_occupancy
_atom_site_disorder_assembly
_atom_site_disorder_group
Ba Baa 0.333333 0.666667 0.25 0.0096(4) Uiso d . 1 . .
V V1a 0.4910(5) 0.9820(9) 0.5046(5) 0.0094(5) Uiso d . 1 . .
V V2a 0 0 0.3621(8) 0.0064(7) Uiso d . 1 . .
V V2b 0 0 0.1540(7) 0.0064(7) Uiso d . 1 . .
V V3a 0.333333 0.666667 0.7627(4) 0.0099(15) Uiso d . 1 . .
O O1a 0.1734(8) 0.3468(15) 0.4205(3) 0.0102(11) Uiso d . 1 . .
O O1b 0.1734(8) 0.3468(15) 0.0795(3) 0.0102(11) Uiso d . 1 . .
O O2a 0.1507(10) 0.301(2) 0.75 0.0088(18) Uiso d . 1 . .
O O3a 0.333333 0.666667 0.9087(5) 0.011(2) Uiso d . 1 . .
O O3b 0.333333 0.666667 -0.4087(5) 0.011(2) Uiso d . 1 . .

loop_
_atom_site_aniso_label
_atom_site_aniso_U_11
_atom_site_aniso_U_22
_atom_site_aniso_U_33
_atom_site_aniso_U_12
_atom_site_aniso_U_13
_atom_site_aniso_U_23
_atom_site_aniso_type_symbol
? ? ? ? ? ? ? ?

loop_
_atom_type_symbol
_atom_type_scat_dispersion_real
_atom_type_scat_dispersion_imag
_atom_type_scat_source
Ba -0.324 2.282 'International Tables Vol C tables 4.2.6.8 and 6.1.1.1'
V 0.301 0.529 'International Tables Vol C tables 4.2.6.8 and 6.1.1.1'
O 0.011 0.006 'International Tables Vol C tables 4.2.6.8 and 6.1.1.1'

loop_
_geom_angle_atom_site_label_1
_geom_angle_atom_site_label_2
_geom_angle_atom_site_label_3
_geom_angle_site_symmetry_1
_geom_angle_site_symmetry_2
_geom_angle_site_symmetry_3
_geom_angle
_geom_angle_publ_flag
O1a V1a O1a 2_665 . 3_565 91.2(4) yes
O1a V1a O1b 2_665 . 5_565 173.6(4) yes
O1a V1a O1b 2_665 . 6_665 88.9(3) yes
O1a V1a O3a 2_665 . 4_674 89.4(3) yes
O1a V1a O3b 2_665 . 1_556 90.8(3) yes
O1a V1a O1b 3_565 . 5_565 88.9(3) yes
O1a V1a O1b 3_565 . 6_665 173.6(4) yes
O1a V1a O3a 3_565 . 4_674 89.4(3) yes
O1a V1a O3b 3_565 . 1_556 90.8(2) yes
O1b V1a O1b 5_565 . 6_665 90.3(4) yes
O1b V1a O3a 5_565 . 4_674 84.2(3) yes
O1b V1a O3b 5_565 . 1_556 95.6(3) yes
O1b V1a O3a 6_665 . 4_674 84.2(2) yes
O1b V1a O3b 6_665 . 1_556 95.6(3) yes
O3a V1a O3b 4_674 . 1_556 179.8(4) yes
O1a V2a O1a . . 2_555 104.6(4) yes
O1a V2a O1a . . 3_555 104.6(4) yes
O1a V2a O2a . . 4_554 159.5(5) yes
O1a V2a O2a . . 5_554 87.7(3) yes
O1a V2a O2a . . 6_554 87.7(3) yes
O1a V2a O1a 2_555 . 3_555 104.6(5) yes
O1a V2a O2a 2_555 . 4_554 87.7(3) yes
O1a V2a O2a 2_555 . 5_554 159.5(5) yes
O1a V2a O2a 2_555 . 6_554 87.7(4) yes
O1a V2a O2a 3_555 . 4_554 87.7(3) yes
O1a V2a O2a 3_555 . 5_554 87.7(4) yes
O1a V2a O2a 3_555 . 6_554 159.5(5) yes
O2a V2a O2a 4_554 . 5_554 76.3(4) yes
O2a V2a O2a 4_554 . 6_554 76.3(4) yes
O2a V2a O2a 5_554 . 6_554 76.3(5) yes
O1b V2b O1b . . 2_555 97.7(4) yes
O1b V2b O1b . . 3_555 97.7(4) yes
O1b V2b O2a . . 4_554 169.5(5) yes
O1b V2b O2a . . 5_554 89.2(3) yes
O1b V2b O2a . . 6_554 89.2(2) yes
O1b V2b O1b 2_555 . 3_555 97.7(5) yes
O1b V2b O2a 2_555 . 4_554 89.2(2) yes
O1b V2b O2a 2_555 . 5_554 169.5(5) yes
O1b V2b O2a 2_555 . 6_554 89.2(4) yes
O1b V2b O2a 3_555 . 4_554 89.2(3) yes
O1b V2b O2a 3_555 . 5_554 89.2(4) yes
O1b V2b O2a 3_555 . 6_554 169.5(5) yes
O2a V2b O2a 4_554 . 5_554 83.0(4) yes
O2a V2b O2a 4_554 . 6_554 83.0(4) yes
O2a V2b O2a 5_554 . 6_554 83.0(6) yes
O2a V3a O2a . . 2_665 119.2(5) yes
O2a V3a O2a . . 3_565 119.2(3) yes
O2a V3a O3a . . . 95.25(18) yes
O2a V3a O3b . . 1_556 84.75(18) yes
O2a V3a O2a 2_665 . 3_565 119.2(5) yes
O2a V3a O3a 2_665 . . 95.25(18) yes
O2a V3a O3b 2_665 . 1_556 84.75(18) yes
O2a V3a O3a 3_565 . . 95.25(18) yes
O2a V3a O3b 3_565 . 1_556 84.75(18) yes
O3a V3a O3b . . 1_556 180 yes
V1a O1a V1a 2_665 . 3_565 89.5(3) yes
V1a O1a V2a 2_665 . . 128.0(3) yes
V1a O1a V2a 3_565 . . 128.0(5) yes
V1a O1b V1a 5_454 . 6_654 102.3(3) yes
V1a O1b V2b 5_454 . . 124.9(2) yes
V1a O1b V2b 6_654 . . 124.9(5) yes
V2a O2a V2b 4_555 . 4_555 84.6(5) yes
V2a O2a V3a 4_555 . . 130.2(3) yes
V2b O2a V3a 4_555 . . 145.1(4) yes
V1a O3a V1a 4_675 . 5_455 89.2(3) yes
V1a O3a V1a 4_675 . 6_655 89.2(3) yes
V1a O3a V3a 4_675 . . 125.8(2) yes
V1a O3a V1a 5_455 . 6_655 89.2(3) yes
V1a O3a V3a 5_455 . . 125.8(2) yes
V1a O3a V3a 6_655 . . 125.8(2) yes
V1a O3b V1a 1_554 . 2_664 88.9(3) yes
V1a O3b V1a 1_554 . 3_564 88.9(3) yes
V1a O3b V3a 1_554 . 1_554 126.0(2) yes
V1a O3b V1a 2_664 . 3_564 88.9(3) yes
V1a O3b V3a 2_664 . 1_554 126.0(2) yes
V1a O3b V3a 3_564 . 1_554 126.0(2) yes

loop_
_geom_bond_atom_site_label_1
_geom_bond_atom_site_label_2
_geom_bond_site_symmetry_1
_geom_bond_site_symmetry_2
_geom_bond_distance
_geom_bond_publ_flag
Baa O1a . . 2.751(6) yes
Baa O1a . 2_665 2.751(6) yes
Baa O1a . 3_565 2.751(6) yes
Baa O1b . . 2.751(6) yes
Baa O1b . 2_665 2.751(6) yes
Baa O1b . 3_565 2.751(6) yes
Baa O2a . 4_564 2.877(9) yes
Baa O2a . 4_664 2.877(9) yes
Baa O2a . 5_554 2.877(15) yes
Baa O2a . 5_564 2.877(15) yes
Baa O2a . 6_554 2.877(8) yes
Baa O2a . 6_664 2.877(9) yes
V1a V1a . 2_665 2.718(6) yes
V1a V1a . 3_565 2.718(7) yes
V1a O1a . 2_665 1.930(11) yes
V1a O1a . 3_565 1.930(9) yes
V1a O1b . 5_565 1.944(12) yes
V1a O1b . 6_665 1.944(8) yes
V1a O3a . 4_674 2.156(7) yes
V1a O3b . 1_556 1.940(7) yes
V2a V2b . . 2.738(14) yes
V2a O1a . . 1.889(8) yes
V2a O1a . 2_555 1.889(8) yes
V2a O1a . 3_555 1.889(10) yes
V2a O2a . 4_554 2.104(10) yes
V2a O2a . 5_554 2.104(10) yes
V2a O2a . 6_554 2.104(11) yes
V2b O1b . . 1.984(9) yes
V2b O1b . 2_555 1.984(9) yes
V2b O1b . 3_555 1.984(10) yes
V2b O2a . 4_554 1.961(10) yes
V2b O2a . 5_554 1.961(10) yes
V2b O2a . 6_554 1.961(11) yes
V3a O2a . . 1.825(11) yes
V3a O2a . 2_665 1.825(11) yes
V3a O2a . 3_565 1.825(12) yes
V3a O3a . . 1.922(9) yes
V3a O3b . 1_556 2.256(9) yes
O1a O1a . 2_555 2.989(9) yes
O1a O1a . 2_665 2.757(9) yes
O1a O1a . 3_555 2.989(12) yes
O1a O1a . 3_565 2.757(11) yes
O1a O1b . 5_555 2.713(10) yes
O1a O1b . 6_555 2.713(7) yes
O1a O2a . 5_554 2.770(11) yes
O1a O2a . 6_554 2.770(7) yes
O1a O3a . 4_564 2.878(7) yes
O1a O3a . 4_664 2.878(7) yes
O1a O3b . 1_556 2.754(8) yes
O1b O1b . 2_555 2.989(9) yes
O1b O1b . 2_665 2.757(9) yes
O1b O1b . 3_555 2.989(12) yes
O1b O1b . 3_565 2.757(11) yes
O1b O2a . 5_554 2.770(11) yes
O1b O2a . 6_554 2.770(7) yes
O1b O3a . 1_554 2.754(8) yes
O1b O3b . 4_565 2.878(7) yes
O1b O3b . 4_665 2.878(7) yes
O2a O2a . 2_555 2.598(12) yes
O2a O2a . 3_555 2.598(15) yes
O2a O3a . . 2.769(9) yes
O2a O3b . 1_556 2.769(9) yes
